data_2202179
loop_
_publ_author_name
'Fallon, Gary D.'
'Lee, Marcia A-P.'
'Langford, Steven J.'

_publ_section_title
;
 <i>N,N</i>'-Bis(3-hydroxyphenyl)-1,8:4,5-naphthalenetetracarboximide
 dimethyl sulfoxide disolvate
;
_journal_issue 3
_journal_name_full 'Acta Crystallographica Section E'
_journal_page_first o328
_journal_page_last o329
_journal_paper_doi 10.1107/S1600536803003088
_journal_volume 59
_journal_year 2003
_chemical_formula_moiety 'C26 H14 N2 O6, 2C2 H6 O S'
_chemical_formula_sum 'C30 H26 N2 O8 S2'
_chemical_formula_weight 606.65
_chemical_name_systematic
;
Bis-N,N'-(3-hydroxyphenyl)-1,4,5,8-naphthalenetetracarboxylic
diimide
;
_space_group_IT_number 14
_symmetry_cell_setting monoclinic
_symmetry_space_group_name_Hall '-P 2ybc'
_symmetry_space_group_name_H-M 'P 1 21/c 1'
_atom_sites_solution_hydrogens geom
_atom_sites_solution_primary direct
_atom_sites_solution_secondary difmap
_cell_angle_alpha 90
_cell_angle_beta 100.8500(10)
_cell_angle_gamma 90
_cell_formula_units_Z 2
_cell_length_a 14.1659(2)
_cell_length_b 7.95010(10)
_cell_length_c 12.3307(2)
_cell_measurement_reflns_used 19123
_cell_measurement_temperature 123(2)
_cell_measurement_theta_max 28.3
_cell_measurement_theta_min 2.9
_cell_volume 1363.86(3)
_computing_cell_refinement 'HKL SCALEPACK (Otwinowski & Minor 1997)'
_computing_data_collection 'COLLECT (Nonius, 1997--2002)'
_computing_data_reduction 'HKL DENZO (Otwinowski & Minor 1997) and SCALEPACK'
_computing_molecular_graphics 'Ortep-3 for Windows (Farrugia, 1997)'
_computing_publication_material 'WinGX publication routines (Farrugia, 1999)'
_computing_structure_refinement 'SHELXL97 (Sheldrick, 1997)'
_computing_structure_solution 'SHELXS97 (Sheldrick, 1997)'
_diffrn_ambient_temperature 123(2)
_diffrn_detector_area_resol_mean 9
_diffrn_measured_fraction_theta_full 0.999
_diffrn_measured_fraction_theta_max 0.952
_diffrn_measurement_device '95mm CCD camera on \k-goniostat'
_diffrn_measurement_device_type KappaCCD
_diffrn_measurement_method 'CCD rotation images, thick slices'
_diffrn_radiation_monochromator 'horizonally mounted graphite crystal'
_diffrn_radiation_source 'fine-focus sealed tube'
_diffrn_radiation_type MoK\a
_diffrn_radiation_wavelength 0.71073
_diffrn_reflns_av_R_equivalents 0.054
_diffrn_reflns_av_sigmaI/netI 0.048
_diffrn_reflns_limit_h_max 18
_diffrn_reflns_limit_h_min -18
_diffrn_reflns_limit_k_max 10
_diffrn_reflns_limit_k_min -10
_diffrn_reflns_limit_l_max 16
_diffrn_reflns_limit_l_min -16
_diffrn_reflns_number 19123
_diffrn_reflns_theta_full 27.5
_diffrn_reflns_theta_max 28.
_diffrn_reflns_theta_min 3.0
_exptl_absorpt_coefficient_mu 0.253
_exptl_absorpt_correction_type none
_exptl_crystal_colour yellow-brown
_exptl_crystal_density_diffrn 1.477
_exptl_crystal_density_method 'not measured'
_exptl_crystal_description acicular
_exptl_crystal_F_000 632
_exptl_crystal_size_max 0.28
_exptl_crystal_size_mid 0.10
_exptl_crystal_size_min 0.07
_refine_diff_density_max 0.40
_refine_diff_density_min -0.40
_refine_ls_extinction_method none
_refine_ls_goodness_of_fit_ref 1.09
_refine_ls_hydrogen_treatment constr
_refine_ls_matrix_type full
_refine_ls_number_parameters 193
_refine_ls_number_reflns 3375
_refine_ls_number_restraints 0
_refine_ls_restrained_S_all 1.09
_refine_ls_R_factor_all 0.063
_refine_ls_R_factor_gt 0.039
_refine_ls_shift/su_max 0.002
_refine_ls_shift/su_mean 0.000
_refine_ls_structure_factor_coef Fsqd
_refine_ls_weighting_details 'calc w = 1/[\s^2^(Fo^2^)+(0.0549P)^2^+0.1051P] where P = (Fo^2^+2Fc^2^)/3'
_refine_ls_weighting_scheme calc
_refine_ls_wR_factor_gt 0.097
_refine_ls_wR_factor_ref 0.105
_reflns_number_gt 2478
_reflns_number_total 3375
_reflns_threshold_expression I>2\s(I)
_cod_data_source_file tk6092.cif
_cod_data_source_block I
_cod_original_sg_symbol_H-M 'P 21/c'
_cod_database_code 2202179
_cod_database_fobs_code 2202179

loop_
_symmetry_equiv_pos_as_xyz
'x, y, z'
'-x, y+1/2, -z+1/2'
'-x, -y, -z'
'x, -y-1/2, z-1/2'

loop_
_atom_site_label
_atom_site_fract_x
_atom_site_fract_y
_atom_site_fract_z
_atom_site_U_iso_or_equiv
_atom_site_adp_type
_atom_site_calc_flag
_atom_site_refinement_flags
_atom_site_occupancy
_atom_site_disorder_assembly
_atom_site_disorder_group
_atom_site_type_symbol
C1 0.67225(11) 0.41014(18) 0.56052(13) 0.0170(3) Uani d . 1 . . C
H1 0.7386 0.3854 0.5662 0.020 Uiso calc R 1 . . H
C2 0.62059(11) 0.47256(18) 0.46345(13) 0.0144(3) Uani d . 1 . . C
C3 0.52265(10) 0.51410(17) 0.45456(12) 0.0129(3) Uani d . 1 . . C
C4 0.46894(11) 0.58290(18) 0.35624(12) 0.0142(3) Uani d . 1 . . C
C5 0.37254(11) 0.61746(19) 0.34825(13) 0.0168(3) Uani d . 1 . . C
H5 0.3363 0.6599 0.2812 0.020 Uiso calc R 1 . . H
C6 0.66720(11) 0.49043(19) 0.36587(12) 0.0156(3) Uani d . 1 . . C
C7 0.51696(11) 0.62054(18) 0.26212(13) 0.0153(3) Uani d . 1 . . C
C8 0.66108(11) 0.60128(19) 0.17955(13) 0.0156(3) Uani d . 1 . . C
C9 0.74015(11) 0.70758(18) 0.19485(13) 0.0163(3) Uani d . 1 . . C
H9 0.7598 0.7647 0.2630 0.020 Uiso calc R 1 . . H
C10 0.79029(11) 0.72945(19) 0.10910(13) 0.0183(3) Uani d . 1 . . C
C11 0.76008(12) 0.6482(2) 0.00910(13) 0.0208(4) Uani d . 1 . . C
H11 0.7945 0.6627 -0.0493 0.025 Uiso calc R 1 . . H
C12 0.67956(12) 0.5458(2) -0.00548(14) 0.0218(4) Uani d . 1 . . C
H12 0.6585 0.4917 -0.0745 0.026 Uiso calc R 1 . . H
C13 0.62911(11) 0.52130(19) 0.07994(13) 0.0190(3) Uani d . 1 . . C
H13 0.5739 0.4511 0.0699 0.023 Uiso calc R 1 . . H
C14 1.04150(16) 0.7148(3) 0.46244(18) 0.0400(5) Uani d . 1 . . C
H14A 0.9955 0.7136 0.5127 0.060 Uiso calc R 1 . . H
H14B 1.1069 0.7026 0.5050 0.060 Uiso calc R 1 . . H
H14C 1.0274 0.6215 0.4099 0.060 Uiso calc R 1 . . H
C15 1.10562(12) 0.8565(2) 0.29133(14) 0.0254(4) Uani d . 1 . . C
H15A 1.0827 0.7516 0.2536 0.038 Uiso calc R 1 . . H
H15B 1.1723 0.8422 0.3297 0.038 Uiso calc R 1 . . H
H15C 1.1023 0.9473 0.2370 0.038 Uiso calc R 1 . . H
N1 0.61350(9) 0.57187(15) 0.27276(10) 0.0152(3) Uani d . 1 . . N
O1 0.74746(8) 0.43824(15) 0.36473(9) 0.0242(3) Uani d . 1 . . O
O2 0.47564(8) 0.69060(14) 0.17886(9) 0.0212(3) Uani d . 1 . . O
O3 0.86970(8) 0.82908(16) 0.12004(10) 0.0261(3) Uani d . 1 . . O
H3 0.8873 0.8562 0.1866 0.039 Uiso calc R 1 . . H
O4 0.93028(9) 0.91972(18) 0.32553(10) 0.0336(3) Uani d . 1 . . O
S1 1.03178(3) 0.90837(5) 0.38922(3) 0.02034(13) Uani d . 1 . . S

loop_
_atom_site_aniso_label
_atom_site_aniso_U_11
_atom_site_aniso_U_22
_atom_site_aniso_U_33
_atom_site_aniso_U_12
_atom_site_aniso_U_13
_atom_site_aniso_U_23
C1 0.0118(7) 0.0201(8) 0.0197(8) 0.0013(6) 0.0045(6) 0.0020(6)
C2 0.0137(8) 0.0126(7) 0.0176(8) -0.0007(6) 0.0050(6) -0.0006(6)
C3 0.0120(7) 0.0115(7) 0.0155(8) -0.0013(5) 0.0031(6) -0.0008(6)
C4 0.0146(8) 0.0127(7) 0.0159(8) -0.0003(6) 0.0039(6) -0.0001(6)
C5 0.0159(8) 0.0177(8) 0.0165(8) 0.0017(6) 0.0020(6) 0.0036(6)
C6 0.0150(8) 0.0171(8) 0.0152(8) 0.0004(6) 0.0040(6) 0.0019(6)
C7 0.0152(8) 0.0143(7) 0.0168(8) -0.0008(6) 0.0040(6) -0.0004(6)
C8 0.0142(8) 0.0185(8) 0.0150(8) 0.0032(6) 0.0055(6) 0.0032(6)
C9 0.0170(8) 0.0175(7) 0.0149(8) 0.0001(6) 0.0045(6) 0.0003(6)
C10 0.0158(8) 0.0209(8) 0.0186(8) 0.0006(6) 0.0047(7) 0.0043(6)
C11 0.0224(9) 0.0277(9) 0.0140(8) 0.0049(7) 0.0075(7) 0.0034(7)
C12 0.0226(9) 0.0268(9) 0.0152(8) 0.0030(7) 0.0020(7) -0.0021(7)
C13 0.0177(8) 0.0192(8) 0.0194(8) -0.0005(6) 0.0017(7) 0.0002(6)
C14 0.0456(13) 0.0399(12) 0.0429(12) 0.0136(9) 0.0297(10) 0.0156(9)
C15 0.0219(9) 0.0355(10) 0.0214(9) -0.0033(7) 0.0106(7) -0.0025(7)
N1 0.0131(6) 0.0186(7) 0.0152(7) 0.0008(5) 0.0056(5) 0.0028(5)
O1 0.0165(6) 0.0366(7) 0.0214(6) 0.0091(5) 0.0084(5) 0.0079(5)
O2 0.0182(6) 0.0269(6) 0.0192(6) 0.0039(5) 0.0054(5) 0.0084(5)
O3 0.0232(6) 0.0360(7) 0.0210(6) -0.0109(5) 0.0090(5) 0.0001(5)
O4 0.0179(7) 0.0578(9) 0.0243(7) 0.0020(6) 0.0021(5) -0.0034(6)
S1 0.0173(2) 0.0254(2) 0.0190(2) -0.00052(16) 0.00539(17) -0.00250(16)

loop_
_atom_type_symbol
_atom_type_description
_atom_type_scat_dispersion_real
_atom_type_scat_dispersion_imag
_atom_type_scat_source
C C 0.0033 0.0016 'International Tables Vol C Tables 4.2.6.8 and 6.1.1.4'
H H 0.0000 0.0000 'International Tables Vol C Tables 4.2.6.8 and 6.1.1.4'
N N 0.0061 0.0033 'International Tables Vol C Tables 4.2.6.8 and 6.1.1.4'
O O 0.0106 0.0060 'International Tables Vol C Tables 4.2.6.8 and 6.1.1.4'
S S 0.1246 0.1234 'International Tables Vol C Tables 4.2.6.8 and 6.1.1.4'

loop_
_geom_angle_atom_site_label_1
_geom_angle_atom_site_label_2
_geom_angle_atom_site_label_3
_geom_angle_site_symmetry_1
_geom_angle_site_symmetry_3
_geom_angle
C2 C1 C5 . 3_666 120.41(14)
C2 C1 H1 . . 119.8
C5 C1 H1 3_666 . 119.8
C1 C2 C3 . . 120.50(14)
C1 C2 C6 . . 119.73(14)
C3 C2 C6 . . 119.73(13)
C3 C3 C2 3_666 . 119.29(17)
C3 C3 C4 3_666 . 119.39(17)
C2 C3 C4 . . 121.31(13)
C5 C4 C3 . . 120.28(14)
C5 C4 C7 . . 119.90(14)
C3 C4 C7 . . 119.82(14)
C4 C5 C1 . 3_666 120.07(15)
C4 C5 H5 . . 120.0
C1 C5 H5 3_666 . 120.0
O1 C6 N1 . . 120.73(14)
O1 C6 C2 . . 122.52(14)
N1 C6 C2 . . 116.74(13)
O2 C7 N1 . . 120.71(14)
O2 C7 C4 . . 122.30(14)
N1 C7 C4 . . 117.00(13)
C13 C8 C9 . . 121.50(14)
C13 C8 N1 . . 120.31(14)
C9 C8 N1 . . 118.17(14)
C8 C9 C10 . . 119.17(14)
C8 C9 H9 . . 120.4
C10 C9 H9 . . 120.4
O3 C10 C11 . . 118.05(14)
O3 C10 C9 . . 121.86(14)
C11 C10 C9 . . 120.09(14)
C12 C11 C10 . . 119.88(15)
C12 C11 H11 . . 120.1
C10 C11 H11 . . 120.1
C11 C12 C13 . . 120.73(15)
C11 C12 H12 . . 119.6
C13 C12 H12 . . 119.6
C8 C13 C12 . . 118.60(14)
C8 C13 H13 . . 120.7
C12 C13 H13 . . 120.7
S1 C14 H14A . . 109.5
S1 C14 H14B . . 109.5
H14A C14 H14B . . 109.5
S1 C14 H14C . . 109.5
H14A C14 H14C . . 109.5
H14B C14 H14C . . 109.5
S1 C15 H15A . . 109.5
S1 C15 H15B . . 109.5
H15A C15 H15B . . 109.5
S1 C15 H15C . . 109.5
H15A C15 H15C . . 109.5
H15B C15 H15C . . 109.5
C7 N1 C6 . . 124.73(13)
C7 N1 C8 . . 118.00(12)
C6 N1 C8 . . 117.22(12)
C10 O3 H3 . . 109.5
O4 S1 C14 . . 106.98(10)
O4 S1 C15 . . 106.51(8)
C14 S1 C15 . . 98.29(9)

loop_
_geom_bond_atom_site_label_1
_geom_bond_atom_site_label_2
_geom_bond_site_symmetry_2
_geom_bond_distance
_geom_bond_publ_flag
C1 C2 . 1.373(2) ?
C1 C5 3_666 1.409(2) ?
C1 H1 . 0.9500 ?
C2 C3 . 1.410(2) ?
C2 C6 . 1.484(2) ?
C3 C3 3_666 1.410(3) ?
C3 C4 . 1.414(2) ?
C4 C5 . 1.378(2) ?
C4 C7 . 1.482(2) ?
C5 C1 3_666 1.409(2) ?
C5 H5 . 0.9500 ?
C6 O1 . 1.2128(18) ?
C6 N1 . 1.4097(19) ?
C7 O2 . 1.2168(18) ?
C7 N1 . 1.403(2) ?
C8 C13 . 1.382(2) ?
C8 C9 . 1.387(2) ?
C8 N1 . 1.4567(19) ?
C9 C10 . 1.391(2) ?
C9 H9 . 0.9500 ?
C10 O3 . 1.3616(19) ?
C10 C11 . 1.386(2) ?
C11 C12 . 1.385(2) ?
C11 H11 . 0.9500 ?
C12 C13 . 1.393(2) ?
C12 H12 . 0.9500 ?
C13 H13 . 0.9500 ?
C14 S1 . 1.7761(19) ?
C14 H14A . 0.9800 ?
C14 H14B . 0.9800 ?
C14 H14C . 0.9800 ?
C15 S1 . 1.7879(16) ?
C15 H15A . 0.9800 ?
C15 H15B . 0.9800 ?
C15 H15C . 0.9800 ?
O3 H3 . 0.8400 ?
O4 S1 . 1.5058(13) ?

loop_
_geom_hbond_atom_site_label_D
_geom_hbond_atom_site_label_H
_geom_hbond_atom_site_label_A
_geom_hbond_distance_DH
_geom_hbond_distance_HA
_geom_hbond_distance_DA
_geom_hbond_angle_DHA
O3 H3 O4 0.84 1.78 2.6186(17) 177
